data_1548634
loop_
_publ_author_name
'Shen, Xianwang'
'Gong, Honghong'
'Zhou, Yang'
'Zhao, Yucheng'
'Lin, Jun'
'Chen, Mao'

_publ_section_title
;
 Unsymmetrical difunctionalization of cyclooctadiene under continuous flow
 conditions: expanding the scope of ring opening metathesis
 polymerization.
;
_journal_issue 7
_journal_name_full 'Chemical science'
_journal_page_first 1846
_journal_page_last 1853
_journal_paper_doi 10.1039/c7sc04580h
_journal_volume 9
_journal_year 2018
_chemical_formula_sum 'C19 H27 N O S'
_chemical_formula_weight 317.47
_space_group_crystal_system orthorhombic
_space_group_IT_number 61
_space_group_name_Hall '-P 2ac 2ab'
_space_group_name_H-M_alt 'P b c a'
_symmetry_space_group_name_Hall '-P 2ac 2ab'
_symmetry_space_group_name_H-M 'P b c a'
_atom_sites_solution_hydrogens geom
_audit_creation_method SHELXL-2013
_audit_update_record
;
2017-07-18 deposited with the CCDC.
2018-01-08 downloaded from the CCDC.
;
_cell_angle_alpha 90
_cell_angle_beta 90
_cell_angle_gamma 90
_cell_formula_units_Z 8
_cell_length_a 13.4779(14)
_cell_length_b 8.1983(9)
_cell_length_c 31.894(3)
_cell_measurement_reflns_used 4638
_cell_measurement_temperature 293(2)
_cell_measurement_theta_max 54.262
_cell_measurement_theta_min 5.109
_cell_volume 3524.2(6)
_computing_cell_refinement 'Bruker SMART'
_computing_data_collection 'Bruker SMART'
_computing_data_reduction 'Bruker SHELXTL'
_computing_molecular_graphics 'Bruker SHELXTL'
_computing_publication_material 'Bruker SHELXTL'
_computing_structure_refinement 'SHELXL-2013 (Sheldrick, 2013)'
_computing_structure_solution 'Bruker SHELXTL'
_diffrn_ambient_temperature 293(2)
_diffrn_measured_fraction_theta_full 0.999
_diffrn_measured_fraction_theta_max 0.999
_diffrn_measurement_device_type 'CCD area detector'
_diffrn_measurement_method 'phi and omega scans'
_diffrn_radiation_type MoK\a
_diffrn_radiation_wavelength 0.71073
_diffrn_reflns_av_R_equivalents 0.0361
_diffrn_reflns_av_unetI/netI 0.0262
_diffrn_reflns_Laue_measured_fraction_full 0.999
_diffrn_reflns_Laue_measured_fraction_max 0.999
_diffrn_reflns_limit_h_max 14
_diffrn_reflns_limit_h_min -16
_diffrn_reflns_limit_k_max 9
_diffrn_reflns_limit_k_min -9
_diffrn_reflns_limit_l_max 38
_diffrn_reflns_limit_l_min -38
_diffrn_reflns_number 18890
_diffrn_reflns_point_group_measured_fraction_full 0.999
_diffrn_reflns_point_group_measured_fraction_max 0.999
_diffrn_reflns_theta_full 25.242
_diffrn_reflns_theta_max 25.498
_diffrn_reflns_theta_min 1.978
_exptl_absorpt_coefficient_mu 0.186
_exptl_absorpt_correction_T_max 0.7456
_exptl_absorpt_correction_T_min 0.6769
_exptl_absorpt_correction_type multi-scan
_exptl_absorpt_process_details sadabs
_exptl_crystal_colour colorless
_exptl_crystal_density_diffrn 1.197
_exptl_crystal_description prismatic
_exptl_crystal_F_000 1376
_exptl_crystal_size_max 0.200
_exptl_crystal_size_mid 0.170
_exptl_crystal_size_min 0.130
_refine_diff_density_max 0.342
_refine_diff_density_min -0.151
_refine_diff_density_rms 0.045
_refine_ls_extinction_method none
_refine_ls_goodness_of_fit_ref 1.048
_refine_ls_hydrogen_treatment constr
_refine_ls_matrix_type full
_refine_ls_number_parameters 200
_refine_ls_number_reflns 3265
_refine_ls_number_restraints 0
_refine_ls_restrained_S_all 1.048
_refine_ls_R_factor_all 0.0563
_refine_ls_R_factor_gt 0.0466
_refine_ls_shift/su_max 0.024
_refine_ls_shift/su_mean 0.001
_refine_ls_structure_factor_coef Fsqd
_refine_ls_weighting_details 'w=1/[\s^2^(Fo^2^)+(0.0643P)^2^+0.8899P] where P=(Fo^2^+2Fc^2^)/3'
_refine_ls_weighting_scheme calc
_refine_ls_wR_factor_gt 0.1143
_refine_ls_wR_factor_ref 0.1210
_reflns_Friedel_coverage 0.000
_reflns_number_gt 2738
_reflns_number_total 3265
_reflns_threshold_expression 'I > 2\s(I)'
_cod_data_source_file c7sc04580h2.cif
_cod_data_source_block cd17409
_cod_depositor_comments 'Adding full bibliography for 1548634.cif.'
_cod_original_cell_volume 3524.1(7)
_cod_database_code 1548634
_shelx_space_group_comment
; 
The symmetry employed for this shelxl refinement is uniquely defined 
by the following loop, which should always be used as a source of 
symmetry information in preference to the above space-group names. 
They are only intended as comments. 
;
_shelx_estimated_absorpt_t_min 0.964
_shelx_estimated_absorpt_t_max 0.976
_shelxl_version_number 2013-4

loop_
_space_group_symop_operation_xyz
'x, y, z'
'-x+1/2, -y, z+1/2'
'-x, y+1/2, -z+1/2'
'x+1/2, -y+1/2, -z'
'-x, -y, -z'
'x-1/2, y, -z-1/2'
'x, -y-1/2, z-1/2'
'-x-1/2, y-1/2, z'

loop_
_atom_site_label
_atom_site_type_symbol
_atom_site_fract_x
_atom_site_fract_y
_atom_site_fract_z
_atom_site_U_iso_or_equiv
_atom_site_adp_type
_atom_site_occupancy
_atom_site_site_symmetry_order
_atom_site_calc_flag
_atom_site_refinement_flags_posn
_atom_site_refinement_flags_adp
S1 S 1.00029(3) 0.19459(7) 0.66342(2) 0.04636(18) Uani 1 1 d . .
N1 N 1.03740(11) 0.21477(17) 0.57766(4) 0.0346(3) Uani 1 1 d . .
O1 O 1.16547(10) 0.00410(18) 0.53301(4) 0.0578(4) Uani 1 1 d . .
C1 C 0.90342(12) 0.2738(2) 0.62777(5) 0.0347(4) Uani 1 1 d . .
H1 H 0.8607 0.1824 0.6196 0.042 Uiso 1 1 calc R U
C2 C 0.83885(13) 0.4026(2) 0.64874(5) 0.0406(4) Uani 1 1 d . .
H2A H 0.7789 0.4155 0.6322 0.049 Uiso 1 1 calc R U
H2B H 0.8192 0.3621 0.6761 0.049 Uiso 1 1 calc R U
C3 C 0.88550(16) 0.5698(2) 0.65455(6) 0.0502(5) Uani 1 1 d . .
H3A H 0.8487 0.6257 0.6764 0.060 Uiso 1 1 calc R U
H3B H 0.9523 0.5535 0.6650 0.060 Uiso 1 1 calc R U
C4 C 0.89202(15) 0.6828(2) 0.61767(6) 0.0498(5) Uani 1 1 d . .
H4 H 0.9202 0.7838 0.6236 0.060 Uiso 1 1 calc R U
C5 C 0.86463(15) 0.6634(2) 0.57830(6) 0.0465(5) Uani 1 1 d . .
H5 H 0.8752 0.7524 0.5608 0.056 Uiso 1 1 calc R U
C6 C 0.81866(14) 0.5162(2) 0.55818(6) 0.0438(4) Uani 1 1 d . .
H6A H 0.7919 0.5477 0.5311 0.053 Uiso 1 1 calc R U
H6B H 0.7637 0.4799 0.5754 0.053 Uiso 1 1 calc R U
C7 C 0.89022(13) 0.3730(2) 0.55182(5) 0.0405(4) Uani 1 1 d . .
H7A H 0.9310 0.3962 0.5275 0.049 Uiso 1 1 calc R U
H7B H 0.8513 0.2767 0.5454 0.049 Uiso 1 1 calc R U
C8 C 0.95939(13) 0.3319(2) 0.58861(5) 0.0332(4) Uani 1 1 d . .
H8 H 0.9930 0.4336 0.5963 0.040 Uiso 1 1 calc R U
C9 C 1.11391(14) 0.2786(2) 0.55028(6) 0.0466(5) Uani 1 1 d . .
H9A H 1.1380 0.3817 0.5612 0.056 Uiso 1 1 calc R U
H9B H 1.0866 0.2977 0.5226 0.056 Uiso 1 1 calc R U
C10 C 1.19841(14) 0.1589(3) 0.54742(7) 0.0540(5) Uani 1 1 d . .
H10A H 1.2483 0.2009 0.5284 0.065 Uiso 1 1 calc R U
H10B H 1.2288 0.1467 0.5748 0.065 Uiso 1 1 calc R U
C11 C 1.09064(16) -0.0566(3) 0.55994(7) 0.0577(6) Uani 1 1 d . .
H11A H 1.1180 -0.0719 0.5878 0.069 Uiso 1 1 calc R U
H11B H 1.0684 -0.1619 0.5498 0.069 Uiso 1 1 calc R U
C12 C 1.00351(13) 0.0578(2) 0.56235(6) 0.0451(5) Uani 1 1 d . .
H12A H 0.9740 0.0703 0.5348 0.054 Uiso 1 1 calc R U
H12B H 0.9536 0.0138 0.5811 0.054 Uiso 1 1 calc R U
C13 C 0.93369(13) 0.1717(2) 0.71111(5) 0.0405(4) Uani 1 1 d . .
C14 C 0.86242(14) 0.0530(3) 0.71621(6) 0.0496(5) Uani 1 1 d . .
H14 H 0.8460 -0.0144 0.6938 0.060 Uiso 1 1 calc R U
C15 C 0.81518(15) 0.0331(3) 0.75423(7) 0.0589(6) Uani 1 1 d . .
H15 H 0.7664 -0.0465 0.7569 0.071 Uiso 1 1 calc R U
C16 C 0.83879(15) 0.1288(3) 0.78839(6) 0.0570(6) Uani 1 1 d . .
C17 C 0.90999(17) 0.2472(3) 0.78299(6) 0.0599(6) Uani 1 1 d . .
H17 H 0.9272 0.3134 0.8055 0.072 Uiso 1 1 calc R U
C18 C 0.95625(16) 0.2696(3) 0.74489(6) 0.0529(5) Uani 1 1 d . .
H18 H 1.0033 0.3518 0.7419 0.063 Uiso 1 1 calc R U
C19 C 0.7901(2) 0.1011(4) 0.83056(7) 0.0934(10) Uani 1 1 d . .
H19A H 0.8017 0.1939 0.8483 0.140 Uiso 1 1 calc R U
H19B H 0.8178 0.0055 0.8434 0.140 Uiso 1 1 calc R U
H19C H 0.7201 0.0864 0.8268 0.140 Uiso 1 1 calc R U

loop_
_atom_site_aniso_label
_atom_site_aniso_U_11
_atom_site_aniso_U_22
_atom_site_aniso_U_33
_atom_site_aniso_U_23
_atom_site_aniso_U_13
_atom_site_aniso_U_12
S1 0.0365(3) 0.0641(4) 0.0384(3) 0.0110(2) 0.00109(18) 0.0074(2)
N1 0.0354(7) 0.0340(8) 0.0345(7) 0.0003(6) 0.0065(6) -0.0016(6)
O1 0.0524(8) 0.0545(9) 0.0666(9) -0.0107(7) 0.0188(7) 0.0050(7)
C1 0.0310(8) 0.0386(10) 0.0345(8) 0.0034(7) -0.0011(7) 0.0001(7)
C2 0.0399(10) 0.0469(11) 0.0352(9) 0.0050(8) 0.0056(7) 0.0052(8)
C3 0.0577(12) 0.0500(12) 0.0428(10) -0.0104(9) 0.0032(8) 0.0011(10)
C4 0.0523(12) 0.0348(10) 0.0623(13) -0.0057(9) 0.0070(9) -0.0017(8)
C5 0.0513(11) 0.0356(10) 0.0526(11) 0.0067(8) 0.0064(9) 0.0043(8)
C6 0.0423(10) 0.0462(11) 0.0429(10) 0.0080(8) -0.0045(8) 0.0034(8)
C7 0.0449(10) 0.0405(10) 0.0361(9) 0.0007(8) -0.0016(7) -0.0002(8)
C8 0.0366(9) 0.0307(9) 0.0324(8) -0.0001(6) 0.0013(7) -0.0010(7)
C9 0.0438(11) 0.0443(11) 0.0518(11) 0.0000(9) 0.0142(8) -0.0053(8)
C10 0.0399(10) 0.0616(14) 0.0605(12) -0.0038(10) 0.0141(9) -0.0018(9)
C11 0.0582(13) 0.0407(11) 0.0742(14) -0.0016(10) 0.0163(11) 0.0046(9)
C12 0.0438(11) 0.0367(10) 0.0550(11) -0.0046(8) 0.0092(8) -0.0029(8)
C13 0.0360(9) 0.0513(11) 0.0342(9) 0.0083(8) -0.0049(7) 0.0025(8)
C14 0.0486(11) 0.0559(12) 0.0445(10) 0.0044(9) -0.0059(8) -0.0063(9)
C15 0.0446(11) 0.0700(15) 0.0621(13) 0.0177(11) 0.0034(9) -0.0084(10)
C16 0.0509(12) 0.0770(15) 0.0430(11) 0.0162(10) 0.0059(9) 0.0169(11)
C17 0.0658(14) 0.0758(15) 0.0382(10) -0.0040(10) -0.0052(9) 0.0037(13)
C18 0.0520(12) 0.0627(13) 0.0441(10) 0.0032(10) -0.0067(9) -0.0097(10)
C19 0.091(2) 0.131(3) 0.0578(15) 0.0210(16) 0.0279(13) 0.0162(19)

loop_
_atom_type_symbol
_atom_type_description
_atom_type_scat_dispersion_real
_atom_type_scat_dispersion_imag
_atom_type_scat_source
C C 0.0033 0.0016 'International Tables Vol C Tables 4.2.6.8 and 6.1.1.4'
H H 0.0000 0.0000 'International Tables Vol C Tables 4.2.6.8 and 6.1.1.4'
N N 0.0061 0.0033 'International Tables Vol C Tables 4.2.6.8 and 6.1.1.4'
O O 0.0106 0.0060 'International Tables Vol C Tables 4.2.6.8 and 6.1.1.4'
S S 0.1246 0.1234 'International Tables Vol C Tables 4.2.6.8 and 6.1.1.4'

loop_
_geom_angle_atom_site_label_1
_geom_angle_atom_site_label_2
_geom_angle_atom_site_label_3
_geom_angle
C13 S1 C1 101.94(8)
C9 N1 C12 109.97(14)
C9 N1 C8 114.66(14)
C12 N1 C8 115.82(14)
C11 O1 C10 109.90(15)
C2 C1 C8 114.99(14)
C2 C1 S1 112.13(12)
C8 C1 S1 105.21(11)
C2 C1 H1 108.1
C8 C1 H1 108.1
S1 C1 H1 108.1
C3 C2 C1 116.28(15)
C3 C2 H2A 108.2
C1 C2 H2A 108.2
C3 C2 H2B 108.2
C1 C2 H2B 108.2
H2A C2 H2B 107.4
C4 C3 C2 119.07(16)
C4 C3 H3A 107.5
C2 C3 H3A 107.6
C4 C3 H3B 107.5
C2 C3 H3B 107.6
H3A C3 H3B 107.0
C5 C4 C3 131.01(18)
C5 C4 H4 114.5
C3 C4 H4 114.5
C4 C5 C6 128.30(18)
C4 C5 H5 115.8
C6 C5 H5 115.8
C5 C6 C7 114.38(15)
C5 C6 H6A 108.7
C7 C6 H6A 108.7
C5 C6 H6B 108.7
C7 C6 H6B 108.7
H6A C6 H6B 107.6
C6 C7 C8 116.66(14)
C6 C7 H7A 108.1
C8 C7 H7A 108.1
C6 C7 H7B 108.1
C8 C7 H7B 108.1
H7A C7 H7B 107.3
N1 C8 C1 110.03(13)
N1 C8 C7 113.39(13)
C1 C8 C7 113.03(14)
N1 C8 H8 106.6
C1 C8 H8 106.6
C7 C8 H8 106.6
N1 C9 C10 109.84(16)
N1 C9 H9A 109.7
C10 C9 H9A 109.7
N1 C9 H9B 109.7
C10 C9 H9B 109.7
H9A C9 H9B 108.2
O1 C10 C9 111.43(16)
O1 C10 H10A 109.3
C9 C10 H10A 109.3
O1 C10 H10B 109.3
C9 C10 H10B 109.3
H10A C10 H10B 108.0
O1 C11 C12 111.59(17)
O1 C11 H11A 109.3
C12 C11 H11A 109.3
O1 C11 H11B 109.3
C12 C11 H11B 109.3
H11A C11 H11B 108.0
N1 C12 C11 108.93(16)
N1 C12 H12A 109.9
C11 C12 H12A 109.9
N1 C12 H12B 109.9
C11 C12 H12B 109.9
H12A C12 H12B 108.3
C18 C13 C14 118.25(17)
C18 C13 S1 119.79(15)
C14 C13 S1 121.89(15)
C13 C14 C15 120.63(19)
C13 C14 H14 119.7
C15 C14 H14 119.7
C14 C15 C16 121.4(2)
C14 C15 H15 119.3
C16 C15 H15 119.3
C17 C16 C15 117.59(18)
C17 C16 C19 121.3(2)
C15 C16 C19 121.1(2)
C16 C17 C18 121.3(2)
C16 C17 H17 119.3
C18 C17 H17 119.3
C13 C18 C17 120.8(2)
C13 C18 H18 119.6
C17 C18 H18 119.6
C16 C19 H19A 109.5
C16 C19 H19B 109.5
H19A C19 H19B 109.5
C16 C19 H19C 109.5
H19A C19 H19C 109.5
H19B C19 H19C 109.5

loop_
_geom_bond_atom_site_label_1
_geom_bond_atom_site_label_2
_geom_bond_distance
S1 C13 1.7761(18)
S1 C1 1.8489(16)
N1 C9 1.449(2)
N1 C12 1.450(2)
N1 C8 1.466(2)
O1 C11 1.415(2)
O1 C10 1.421(3)
C1 C2 1.524(2)
C1 C8 1.535(2)
C1 H1 0.9800
C2 C3 1.519(3)
C2 H2A 0.9700
C2 H2B 0.9700
C3 C4 1.500(3)
C3 H3A 0.9700
C3 H3B 0.9700
C4 C5 1.319(3)
C4 H4 0.9300
C5 C6 1.501(3)
C5 H5 0.9300
C6 C7 1.533(3)
C6 H6A 0.9700
C6 H6B 0.9700
C7 C8 1.536(2)
C7 H7A 0.9700
C7 H7B 0.9700
C8 H8 0.9800
C9 C10 1.506(3)
C9 H9A 0.9700
C9 H9B 0.9700
C10 H10A 0.9700
C10 H10B 0.9700
C11 C12 1.505(3)
C11 H11A 0.9700
C11 H11B 0.9700
C12 H12A 0.9700
C12 H12B 0.9700
C13 C18 1.377(3)
C13 C14 1.377(3)
C14 C15 1.379(3)
C14 H14 0.9300
C15 C16 1.380(3)
C15 H15 0.9300
C16 C17 1.376(3)
C16 C19 1.513(3)
C17 C18 1.378(3)
C17 H17 0.9300
C18 H18 0.9300
C19 H19A 0.9600
C19 H19B 0.9600
C19 H19C 0.9600

loop_
_geom_torsion_atom_site_label_1
_geom_torsion_atom_site_label_2
_geom_torsion_atom_site_label_3
_geom_torsion_atom_site_label_4
_geom_torsion
C13 S1 C1 C2 42.38(14)
C13 S1 C1 C8 168.06(12)
C8 C1 C2 C3 -45.3(2)
S1 C1 C2 C3 74.83(17)
C1 C2 C3 C4 77.9(2)
C2 C3 C4 C5 -1.2(3)
C3 C4 C5 C6 -1.0(4)
C4 C5 C6 C7 -72.6(3)
C5 C6 C7 C8 43.9(2)
C9 N1 C8 C1 -161.42(14)
C12 N1 C8 C1 68.81(18)
C9 N1 C8 C7 70.9(2)
C12 N1 C8 C7 -58.88(19)
C2 C1 C8 N1 165.31(14)
S1 C1 C8 N1 41.43(16)
C2 C1 C8 C7 -66.80(19)
S1 C1 C8 C7 169.31(12)
C6 C7 C8 N1 -169.39(15)
C6 C7 C8 C1 64.5(2)
C12 N1 C9 C10 -57.4(2)
C8 N1 C9 C10 170.01(15)
C11 O1 C10 C9 -57.4(2)
N1 C9 C10 O1 57.2(2)
C10 O1 C11 C12 58.7(2)
C9 N1 C12 C11 57.9(2)
C8 N1 C12 C11 -170.06(15)
O1 C11 C12 N1 -59.1(2)
C1 S1 C13 C18 -112.85(16)
C1 S1 C13 C14 70.23(17)
C18 C13 C14 C15 0.0(3)
S1 C13 C14 C15 176.92(16)
C13 C14 C15 C16 -1.2(3)
C14 C15 C16 C17 1.2(3)
C14 C15 C16 C19 -177.1(2)
C15 C16 C17 C18 -0.1(3)
C19 C16 C17 C18 178.2(2)
C14 C13 C18 C17 1.2(3)
S1 C13 C18 C17 -175.85(16)
C16 C17 C18 C13 -1.1(3)
